data_2102382
loop_
_publ_author_name
'Marsh, Richard E.'

_publ_section_title
;
 Space group <i>Cc</i>: an update
;
_journal_issue 2
_journal_name_full 'Acta Crystallographica Section B'
_journal_page_first 252
_journal_page_last 253
_journal_paper_doi 10.1107/S0108768104003878
_journal_volume 60
_journal_year 2004
_chemical_formula_moiety 'C20 H24 N4 O2 Cl2 Ni, 2(C2 H3 N)'
_chemical_formula_sum 'C24 H30 Cl2 N6 Ni O2'
_space_group_crystal_system monoclinic
_space_group_IT_number 15
_space_group_name_Hall '-C 2yc'
_space_group_name_H-M_alt 'C 1 2/c 1'
_audit_creation_method CRYM
_cell_angle_alpha 90
_cell_angle_beta 114.88
_cell_angle_gamma 90
_cell_formula_units_Z 4
_cell_length_a 17.3880
_cell_length_b 12.1740
_cell_length_c 14.1520
_cell_volume 2717.687
_cod_data_source_file bk0142.cif
_cod_data_source_block MOMRIP
_cod_depositor_comments
;
 Updating space group information and adding the symmetry operation list.

 Antanas Vaitkus,
 2018-06-14

 Adding the _cell_formula_units_Z data item.

 Antanas Vaitkus,
 2017-08-05

 Marking attached hydrogen atoms.

 Antanas Vaitkus,
 2017-03-24

  Added moiety chemical formula from Marsh (2004) paper.
  The summary chemical formula is calculated from moiety formula using
  AdHocParser
  (svn://www.crystallography.net/cod-tools/trunk/Formulae/AdHocParser.yp,
  revision 1441.)

  Andrius Merkys
  2013-11-11
;
_cod_original_sg_symbol_H-M C2/c
_cod_database_code 2102382

loop_
_space_group_symop_id
_space_group_symop_operation_xyz
1 x,y,z
2 -x,y,-z+1/2
3 -x,-y,-z
4 x,-y,z+1/2
5 x+1/2,y+1/2,z
6 -x+1/2,y+1/2,-z+1/2
7 -x+1/2,-y+1/2,-z
8 x+1/2,-y+1/2,z+1/2

loop_
_atom_site_label
_atom_site_type_symbol
_atom_site_fract_x
_atom_site_fract_y
_atom_site_fract_z
_atom_site_attached_hydrogens
Ni Ni 0.50000 0.22620 0.25000 0
Cl1 Cl 0.40165 0.09365 0.26470 0
O1 O 0.29825 0.44450 0.12200 0
N1 N 0.42950 0.23500 0.08950 0
N2 N 0.41130 0.35400 0.23850 0
C1 C 0.43650 0.17450 0.01400 0
C2 C 0.38400 0.18500 -0.08900 0
C3 C 0.32100 0.26000 -0.12000 0
C4 C 0.30850 0.32600 -0.04550 0
C5 C 0.36500 0.30950 0.05700 0
C6 C 0.35950 0.36900 0.14100 0
C7 C 0.30650 0.48400 0.22500 0
C8 C 0.38700 0.42950 0.30400 0
C9 C 0.45700 0.51350 0.35600 0
C10 C 0.36950 0.36600 0.38450 0
H1 H 0.48100 0.12200 0.03400 0
H2 H 0.39100 0.13950 -0.13950 0
H3 H 0.28500 0.26850 -0.19150 0
H4 H 0.26450 0.37800 -0.06550 0
H9 H 0.31150 0.56150 0.22900 0
H10 H 0.25850 0.46300 0.23650 0
H13 H 0.50850 0.47600 0.39650 0
H14 H 0.46450 0.55550 0.30400 0
H15 H 0.44250 0.56000 0.39900 0
H16 H 0.34950 0.41500 0.42100 0
H17 H 0.32750 0.31150 0.35100 0
H18 H 0.42000 0.33200 0.43200 0
N5 N 0.84950 0.23550 0.13950 0
C21 C 0.86450 0.30500 0.11300 0
C22 C 0.86850 0.40250 0.04700 3
